data_4127613
loop_
_publ_author_name
'Lv, Ze-Jie'
'Huang, Zhe'
'Zhang, Wen-Xiong'
'Xi, Zhenfeng'

_publ_section_title
;
 Scandium-Promoted Direct Conversion of Dinitrogen into Hydrazine
 Derivatives via N-C Bond Formation.
;
_journal_issue 22
_journal_name_full 'Journal of the American Chemical Society'
_journal_page_first 8773
_journal_page_last 8777
_journal_paper_doi 10.1021/jacs.9b04293
_journal_volume 141
_journal_year 2019
_chemical_formula_moiety 'C42 H76 Br2 N4 Sc2'
_chemical_formula_sum 'C42 H76 Br2 N4 Sc2'
_chemical_formula_weight 886.80
_space_group_crystal_system monoclinic
_space_group_IT_number 14
_space_group_name_Hall '-P 2yn'
_space_group_name_H-M_alt 'P 1 21/n 1'
_symmetry_space_group_name_Hall '-P 2yn'
_symmetry_space_group_name_H-M 'P 1 21/n 1'
_atom_sites_solution_hydrogens geom
_audit_creation_date 2019-04-11
_audit_creation_method
;
Olex2 1.2
(compiled 2018.05.29 svn.r3508 for OlexSys, GUI svn.r5506)
;
_cell_angle_alpha 90
_cell_angle_beta 100.739(3)
_cell_angle_gamma 90
_cell_formula_units_Z 2
_cell_length_a 9.6328(3)
_cell_length_b 13.6495(4)
_cell_length_c 17.7780(5)
_cell_measurement_reflns_used 11839
_cell_measurement_temperature 180.00(10)
_cell_measurement_theta_max 30.4380
_cell_measurement_theta_min 3.7010
_cell_volume 2296.56(12)
_computing_cell_refinement 'CrysAlisPro 1.171.39.33c (Rigaku OD, 2017)'
_computing_data_collection 'CrysAlisPro 1.171.39.33c (Rigaku OD, 2017)'
_computing_data_reduction 'CrysAlisPro 1.171.39.33c (Rigaku OD, 2017)'
_computing_molecular_graphics 'Olex2 (Dolomanov et al., 2009)'
_computing_publication_material 'Olex2 (Dolomanov et al., 2009)'
_computing_structure_refinement 'ShelXL (Sheldrick, 2015)'
_computing_structure_solution 'SHELXT 2014/5 (Sheldrick, 2014)'
_diffrn_ambient_environment N~2~
_diffrn_ambient_temperature 180.00(10)
_diffrn_detector 'CCD plate'
_diffrn_measured_fraction_theta_full 0.995
_diffrn_measured_fraction_theta_max 0.995
_diffrn_measurement_details
;
List of Runs (angles in degrees, time in seconds):

  # Type    Start    End  Width  t~exp~   \w     \q     \k     \f   Frames
--------------------------------------------------------------------------
  1  \w    -57.00  15.00   0.50    3.18    --   -1.70 -19.00-150.00  144
  2  \w    -10.00  77.00   0.50    3.18    --    1.90  37.00-180.00  174
  3  \w    -72.00  -8.00   0.50    3.18    --    1.90 -37.00  30.00  128
  4  \w    -19.00  45.00   0.50    3.18    --    1.90  57.00-120.00  128
  5  \w    -12.00  56.00   0.50    3.18    --    1.90  57.00   0.00  136
;
_diffrn_measurement_device 'four-circle diffractometer'
_diffrn_measurement_device_type 'XtaLAB AFC12 (RINC): Kappa single'
_diffrn_measurement_method '\w scans'
_diffrn_orient_matrix_type 'CrysAlisPro convention (1999,Acta A55,543-557)'
_diffrn_orient_matrix_UB_11 0.0492488000
_diffrn_orient_matrix_UB_12 -0.0231817000
_diffrn_orient_matrix_UB_13 -0.0192792000
_diffrn_orient_matrix_UB_21 0.0489539000
_diffrn_orient_matrix_UB_22 -0.0033892000
_diffrn_orient_matrix_UB_23 0.0350238000
_diffrn_orient_matrix_UB_31 -0.0281700000
_diffrn_orient_matrix_UB_32 -0.0464010000
_diffrn_orient_matrix_UB_33 0.0070711000
_diffrn_radiation_monochromator mirror
_diffrn_radiation_probe x-ray
_diffrn_radiation_type MoK\a
_diffrn_radiation_wavelength 0.71073
_diffrn_reflns_av_R_equivalents 0.0253
_diffrn_reflns_av_unetI/netI 0.0168
_diffrn_reflns_Laue_measured_fraction_full 0.995
_diffrn_reflns_Laue_measured_fraction_max 0.995
_diffrn_reflns_limit_h_max 11
_diffrn_reflns_limit_h_min -11
_diffrn_reflns_limit_k_max 16
_diffrn_reflns_limit_k_min -16
_diffrn_reflns_limit_l_max 21
_diffrn_reflns_limit_l_min -21
_diffrn_reflns_number 27521
_diffrn_reflns_point_group_measured_fraction_full 0.995
_diffrn_reflns_point_group_measured_fraction_max 0.995
_diffrn_reflns_theta_full 25.242
_diffrn_reflns_theta_max 26.022
_diffrn_reflns_theta_min 3.681
_diffrn_source 'Rotating-anode X-ray tube'
_diffrn_source_type 'Rigaku (Mo) X-ray Source'
_exptl_absorpt_coefficient_mu 2.066
_exptl_absorpt_correction_T_max 1.00000
_exptl_absorpt_correction_T_min 0.88307
_exptl_absorpt_correction_type multi-scan
_exptl_absorpt_process_details
;
CrysAlisPro 1.171.39.33c (Rigaku Oxford Diffraction, 2017)
Empirical absorption correction using spherical harmonics,
 implemented in SCALE3 ABSPACK scaling algorithm.
;
_exptl_crystal_colour 'clear light colourless'
_exptl_crystal_colour_lustre clear
_exptl_crystal_colour_modifier light
_exptl_crystal_colour_primary colourless
_exptl_crystal_density_diffrn 1.282
_exptl_crystal_description block
_exptl_crystal_F_000 936
_exptl_crystal_size_max 0.13
_exptl_crystal_size_mid 0.1
_exptl_crystal_size_min 0.08
_refine_diff_density_max 0.717
_refine_diff_density_min -0.340
_refine_diff_density_rms 0.061
_refine_ls_extinction_method none
_refine_ls_goodness_of_fit_ref 1.053
_refine_ls_hydrogen_treatment constr
_refine_ls_matrix_type full
_refine_ls_number_parameters 256
_refine_ls_number_reflns 4505
_refine_ls_number_restraints 0
_refine_ls_restrained_S_all 1.053
_refine_ls_R_factor_all 0.0345
_refine_ls_R_factor_gt 0.0304
_refine_ls_shift/su_max 0.001
_refine_ls_shift/su_mean 0.000
_refine_ls_structure_factor_coef Fsqd
_refine_ls_weighting_details 'w=1/[\s^2^(Fo^2^)+(0.0527P)^2^+1.5074P] where P=(Fo^2^+2Fc^2^)/3'
_refine_ls_weighting_scheme calc
_refine_ls_wR_factor_gt 0.0863
_refine_ls_wR_factor_ref 0.0888
_reflns_Friedel_coverage 0.000
_reflns_number_gt 4058
_reflns_number_total 4505
_reflns_threshold_expression 'I > 2\s(I)'
_cod_data_source_file ja9b04293_si_002.cif
_cod_data_source_block 11
_cod_database_code 4127613
_shelx_shelxl_version_number 2017/1
_chemical_oxdiff_formula 'Sc C H N Br'
_shelx_space_group_comment
;
The symmetry employed for this shelxl refinement is uniquely defined
by the following loop, which should always be used as a source of
symmetry information in preference to the above space-group names.
They are only intended as comments.
;
_shelx_estimated_absorpt_t_max 0.852
_shelx_estimated_absorpt_t_min 0.775
_reflns_odcompleteness_completeness 99.65
_reflns_odcompleteness_iscentric 1
_reflns_odcompleteness_theta 27.42
_olex2_refinement_description
;
1. Fixed Uiso
 At 1.2 times of:
  All C(H) groups, All C(H,H) groups, All C(H,H,H,H) groups
 At 1.5 times of:
  All C(H,H,H) groups
2. Others
 Sof(H3BC)=Sof(H3BD)=Sof(C4A)=Sof(H4AA)=Sof(H4AB)=Sof(C5A)=Sof(H5AA)=Sof(H5AB)=
 Sof(H5AC)=1-FVAR(1)
 Sof(C4)=Sof(H4A)=Sof(H4B)=Sof(C5)=Sof(H5A)=Sof(H5B)=Sof(H5C)=Sof(H3AA)=
 Sof(H3AB)=FVAR(1)
3.a Ternary CH refined with riding coordinates:
 C6(H6), C9(H9)
3.b Secondary CH2 refined with riding coordinates:
 C4(H4A,H4B), C2(H2A,H2B), C3(H3AA,H3AB), C3(H3BC,H3BD), C4A(H4AA,H4AB)
3.c Idealised Me refined as rotating group:
 C5(H5A,H5B,H5C), C5A(H5AA,H5AB,H5AC), C7(H7A,H7B,H7C), C8(H8A,H8B,H8C),
 C10(H10A,H10B,H10C), C11(H11A,H11B,H11C), C17(H17A,H17B,H17C), C18(H18A,H18B,
 H18C), C19(H19A,H19B,H19C), C20(H20A,H20B,H20C), C21(H21A,H21B,H21C)
;
_olex2_submission_special_instructions 'No special instructions were received'
_oxdiff_exptl_absorpt_empirical_details
;
Empirical correction (ABSPACK) includes:
- Absorption correction using spherical harmonics
- Frame scaling
;
_oxdiff_exptl_absorpt_empirical_full_max 1.173
_oxdiff_exptl_absorpt_empirical_full_min 0.876

loop_
_space_group_symop_operation_xyz
'x, y, z'
'-x+1/2, y+1/2, -z+1/2'
'-x, -y, -z'
'x-1/2, -y-1/2, z-1/2'

loop_
_atom_site_label
_atom_site_type_symbol
_atom_site_fract_x
_atom_site_fract_y
_atom_site_fract_z
_atom_site_U_iso_or_equiv
_atom_site_adp_type
_atom_site_occupancy
_atom_site_site_symmetry_order
_atom_site_calc_flag
_atom_site_refinement_flags_posn
_atom_site_refinement_flags_occupancy
_atom_site_disorder_assembly
_atom_site_disorder_group
Br1 Br 0.46792(2) 0.44807(2) 0.40770(2) 0.03288(9) Uani 1 1 d . . . .
Sc1 Sc 0.52949(4) 0.35993(3) 0.54689(2) 0.02518(11) Uani 1 1 d . . . .
N1 N 0.6895(2) 0.27425(14) 0.50483(12) 0.0350(4) Uani 1 1 d . . . .
N2 N 0.7336(2) 0.34248(16) 0.62130(11) 0.0366(4) Uani 1 1 d . . . .
C4 C 1.0340(10) 0.0619(6) 0.6198(5) 0.076(3) Uani 0.654(16) 1 d . P A 1
H4A H 1.012938 -0.004991 0.632368 0.091 Uiso 0.654(16) 1 calc R P A 1
H4B H 1.060696 0.062211 0.569777 0.091 Uiso 0.654(16) 1 calc R P A 1
C1 C 0.7811(2) 0.28608(17) 0.57013(14) 0.0349(5) Uani 1 1 d . . . .
C2 C 0.9219(3) 0.2328(2) 0.58730(17) 0.0453(6) Uani 1 1 d . . . .
H2A H 0.988423 0.269748 0.624312 0.054 Uiso 1 1 calc R . . .
H2B H 0.960472 0.226674 0.540848 0.054 Uiso 1 1 calc R . . .
C5 C 1.1469(9) 0.1011(6) 0.6769(6) 0.104(4) Uani 0.654(16) 1 d . P A 1
H5A H 1.182970 0.159641 0.657614 0.156 Uiso 0.654(16) 1 calc GR P A 1
H5B H 1.221235 0.053519 0.688351 0.156 Uiso 0.654(16) 1 calc GR P A 1
H5C H 1.111382 0.116073 0.722529 0.156 Uiso 0.654(16) 1 calc GR P A 1
C3 C 0.9002(4) 0.1302(3) 0.6195(3) 0.0882(14) Uani 1 1 d . . . .
H3AA H 0.817636 0.099917 0.588752 0.106 Uiso 0.654(16) 1 calc R P A 1
H3AB H 0.883211 0.136537 0.671406 0.106 Uiso 0.654(16) 1 calc R P A 1
H3BC H 0.864621 0.085402 0.578052 0.106 Uiso 0.346(16) 1 calc R P A 2
H3BD H 0.832055 0.133449 0.653322 0.106 Uiso 0.346(16) 1 calc R P A 2
C4A C 1.0492(16) 0.0922(10) 0.6658(12) 0.079(6) Uani 0.346(16) 1 d . P A 2
H4AA H 1.109516 0.146190 0.687053 0.095 Uiso 0.346(16) 1 calc R P A 2
H4AB H 1.037513 0.047372 0.706428 0.095 Uiso 0.346(16) 1 calc R P A 2
C5A C 1.1046(18) 0.0421(11) 0.6042(11) 0.102(6) Uani 0.346(16) 1 d . P A 2
H5AA H 1.126311 0.089683 0.568307 0.152 Uiso 0.346(16) 1 calc GR P A 2
H5AB H 1.034883 -0.002736 0.578365 0.152 Uiso 0.346(16) 1 calc GR P A 2
H5AC H 1.188771 0.006705 0.625715 0.152 Uiso 0.346(16) 1 calc GR P A 2
C6 C 0.7308(3) 0.2252(2) 0.43872(17) 0.0439(6) Uani 1 1 d . . . .
H6 H 0.790564 0.168887 0.457347 0.053 Uiso 1 1 calc R . . .
C7 C 0.8150(3) 0.2940(2) 0.39662(17) 0.0536(7) Uani 1 1 d . . . .
H7A H 0.756334 0.348065 0.375881 0.080 Uiso 1 1 calc GR . . .
H7B H 0.845826 0.259166 0.355804 0.080 Uiso 1 1 calc GR . . .
H7C H 0.895731 0.318153 0.431687 0.080 Uiso 1 1 calc GR . . .
C8 C 0.6014(3) 0.1881(2) 0.38374(19) 0.0555(8) Uani 1 1 d . . . .
H8A H 0.550173 0.143331 0.410017 0.083 Uiso 1 1 calc GR . . .
H8B H 0.630591 0.155192 0.341585 0.083 Uiso 1 1 calc GR . . .
H8C H 0.541702 0.242500 0.364909 0.083 Uiso 1 1 calc GR . . .
C9 C 0.8253(3) 0.3714(2) 0.69359(14) 0.0476(7) Uani 1 1 d . . . .
H9 H 0.882303 0.314629 0.714116 0.057 Uiso 1 1 calc R . . .
C10 C 0.9243(3) 0.4537(2) 0.68109(17) 0.0567(8) Uani 1 1 d . . . .
H10A H 0.980674 0.433244 0.644743 0.085 Uiso 1 1 calc GR . . .
H10B H 0.984790 0.469636 0.728766 0.085 Uiso 1 1 calc GR . . .
H10C H 0.869969 0.510340 0.661830 0.085 Uiso 1 1 calc GR . . .
C11 C 0.7374(3) 0.4036(3) 0.75236(16) 0.0679(10) Uani 1 1 d . . . .
H11A H 0.677465 0.457213 0.732031 0.102 Uiso 1 1 calc GR . . .
H11B H 0.799198 0.424086 0.798444 0.102 Uiso 1 1 calc GR . . .
H11C H 0.680382 0.349824 0.763554 0.102 Uiso 1 1 calc GR . . .
C12 C 0.3024(3) 0.26833(17) 0.50825(16) 0.0402(6) Uani 1 1 d . . . .
C13 C 0.2742(2) 0.35003(16) 0.55283(14) 0.0312(5) Uani 1 1 d . . . .
C14 C 0.3478(2) 0.33568(17) 0.62869(14) 0.0345(5) Uani 1 1 d . . . .
C15 C 0.4246(3) 0.24677(19) 0.63107(17) 0.0460(6) Uani 1 1 d . . . .
C16 C 0.3957(3) 0.20546(17) 0.5574(2) 0.0496(7) Uani 1 1 d . . . .
C17 C 0.2334(3) 0.2494(3) 0.4261(2) 0.0610(9) Uani 1 1 d . . . .
H17A H 0.206430 0.310557 0.400992 0.092 Uiso 1 1 calc GR . . .
H17B H 0.150956 0.209390 0.424895 0.092 Uiso 1 1 calc GR . . .
H17C H 0.298738 0.216085 0.400317 0.092 Uiso 1 1 calc GR . . .
C18 C 0.1763(2) 0.43379(17) 0.52452(15) 0.0357(5) Uani 1 1 d . . . .
H18A H 0.191727 0.486396 0.560960 0.054 Uiso 1 1 calc GR . . .
H18B H 0.080100 0.411978 0.518385 0.054 Uiso 1 1 calc GR . . .
H18C H 0.194734 0.456320 0.476175 0.054 Uiso 1 1 calc GR . . .
C19 C 0.3348(3) 0.3979(2) 0.69656(15) 0.0485(6) Uani 1 1 d . . . .
H19A H 0.419960 0.393001 0.734237 0.073 Uiso 1 1 calc GR . . .
H19B H 0.256223 0.375632 0.718202 0.073 Uiso 1 1 calc GR . . .
H19C H 0.319844 0.464900 0.680679 0.073 Uiso 1 1 calc GR . . .
C20 C 0.5050(4) 0.1953(3) 0.7012(2) 0.0776(12) Uani 1 1 d . . . .
H20A H 0.599856 0.182528 0.694284 0.116 Uiso 1 1 calc GR . . .
H20B H 0.459066 0.134546 0.708376 0.116 Uiso 1 1 calc GR . . .
H20C H 0.507190 0.236203 0.745294 0.116 Uiso 1 1 calc GR . . .
C21 C 0.4407(4) 0.1035(2) 0.5387(3) 0.0820(13) Uani 1 1 d . . . .
H21A H 0.401618 0.088453 0.486250 0.123 Uiso 1 1 calc GR . . .
H21B H 0.407070 0.056806 0.571518 0.123 Uiso 1 1 calc GR . . .
H21C H 0.541917 0.100419 0.546385 0.123 Uiso 1 1 calc GR . . .

loop_
_atom_site_aniso_label
_atom_site_aniso_U_11
_atom_site_aniso_U_22
_atom_site_aniso_U_33
_atom_site_aniso_U_23
_atom_site_aniso_U_13
_atom_site_aniso_U_12
Br1 0.03915(15) 0.03217(14) 0.02693(13) 0.00036(8) 0.00512(9) 0.00285(8)
Sc1 0.0238(2) 0.0264(2) 0.0265(2) 0.00145(15) 0.00756(15) 0.00486(14)
N1 0.0288(9) 0.0370(10) 0.0404(11) -0.0045(8) 0.0100(8) 0.0079(8)
N2 0.0313(10) 0.0506(12) 0.0274(9) 0.0055(8) 0.0041(8) 0.0138(9)
C4 0.085(6) 0.066(4) 0.076(5) 0.014(3) 0.016(4) 0.043(4)
C1 0.0288(11) 0.0354(12) 0.0419(13) 0.0094(10) 0.0101(9) 0.0099(9)
C2 0.0304(12) 0.0455(14) 0.0609(17) 0.0125(12) 0.0112(11) 0.0150(10)
C5 0.051(5) 0.096(6) 0.160(9) 0.083(6) 0.008(4) 0.011(3)
C3 0.0513(19) 0.069(2) 0.146(4) 0.055(3) 0.022(2) 0.0292(17)
C4A 0.053(10) 0.050(7) 0.133(14) 0.034(8) 0.013(9) 0.035(6)
C5A 0.066(9) 0.085(9) 0.159(16) -0.020(9) 0.034(9) 0.047(7)
C6 0.0346(12) 0.0439(14) 0.0559(16) -0.0188(12) 0.0152(11) 0.0063(10)
C7 0.0464(15) 0.0700(19) 0.0487(16) -0.0239(14) 0.0199(12) -0.0055(13)
C8 0.0472(15) 0.0549(17) 0.0661(19) -0.0291(15) 0.0146(14) -0.0028(13)
C9 0.0391(13) 0.0757(19) 0.0255(12) 0.0081(12) -0.0005(10) 0.0181(13)
C10 0.0480(16) 0.083(2) 0.0363(14) -0.0114(14) -0.0008(12) 0.0023(14)
C11 0.0558(18) 0.121(3) 0.0261(13) 0.0036(16) 0.0055(12) 0.0214(19)
C12 0.0333(12) 0.0324(12) 0.0595(16) -0.0132(11) 0.0208(11) -0.0077(9)
C13 0.0261(10) 0.0278(10) 0.0427(12) -0.0005(9) 0.0145(9) 0.0007(8)
C14 0.0341(12) 0.0348(11) 0.0401(12) 0.0091(10) 0.0206(10) 0.0053(9)
C15 0.0444(14) 0.0364(13) 0.0645(17) 0.0226(12) 0.0289(13) 0.0132(11)
C16 0.0443(14) 0.0239(11) 0.090(2) 0.0021(12) 0.0367(15) 0.0029(10)
C17 0.0397(14) 0.068(2) 0.077(2) -0.0400(17) 0.0156(14) -0.0147(14)
C18 0.0274(11) 0.0381(12) 0.0426(13) 0.0012(10) 0.0090(9) 0.0064(9)
C19 0.0498(15) 0.0649(18) 0.0359(13) 0.0049(12) 0.0209(11) 0.0114(13)
C20 0.068(2) 0.076(2) 0.097(3) 0.061(2) 0.035(2) 0.0303(18)
C21 0.077(2) 0.0239(13) 0.162(4) -0.0020(18) 0.068(3) 0.0062(14)

loop_
_atom_type_symbol
_atom_type_description
_atom_type_scat_dispersion_real
_atom_type_scat_dispersion_imag
_atom_type_scat_source
C C 0.0033 0.0016 'International Tables Vol C Tables 4.2.6.8 and 6.1.1.4'
H H 0.0000 0.0000 'International Tables Vol C Tables 4.2.6.8 and 6.1.1.4'
Br Br -0.2901 2.4595 'International Tables Vol C Tables 4.2.6.8 and 6.1.1.4'
N N 0.0061 0.0033 'International Tables Vol C Tables 4.2.6.8 and 6.1.1.4'
Sc Sc 0.2519 0.3716 'International Tables Vol C Tables 4.2.6.8 and 6.1.1.4'

loop_
_geom_angle_atom_site_label_1
_geom_angle_atom_site_label_2
_geom_angle_atom_site_label_3
_geom_angle
_geom_angle_site_symmetry_3
Sc1 Br1 Sc1 99.600(12) 3_666
Br1 Sc1 Br1 80.400(12) 3_666
N1 Sc1 Br1 88.48(6) .
N1 Sc1 Br1 130.33(6) 3_666
N1 Sc1 C1 30.95(8) .
N1 Sc1 C12 106.03(8) .
N1 Sc1 C13 139.08(8) .
N1 Sc1 C14 138.35(8) .
N1 Sc1 C15 105.41(8) .
N1 Sc1 C16 88.88(8) .
N2 Sc1 Br1 88.16(6) 3_666
N2 Sc1 Br1 128.59(6) .
N2 Sc1 N1 62.01(8) .
N2 Sc1 C1 31.08(8) .
N2 Sc1 C12 139.42(9) .
N2 Sc1 C13 139.47(8) .
N2 Sc1 C14 106.52(8) .
N2 Sc1 C15 89.35(9) .
N2 Sc1 C16 106.48(9) .
C1 Sc1 Br1 110.93(5) .
C1 Sc1 Br1 111.64(6) 3_666
C12 Sc1 Br1 86.56(7) .
C12 Sc1 Br1 121.21(6) 3_666
C12 Sc1 C1 126.48(8) .
C13 Sc1 Br1 90.75(6) .
C13 Sc1 Br1 89.67(5) 3_666
C13 Sc1 C1 151.35(7) .
C13 Sc1 C12 33.17(7) .
C13 Sc1 C14 33.01(8) .
C13 Sc1 C15 54.93(8) .
C13 Sc1 C16 54.69(8) .
C14 Sc1 Br1 122.11(6) .
C14 Sc1 Br1 85.65(6) 3_666
C14 Sc1 C1 126.37(8) .
C14 Sc1 C12 54.68(8) .
C15 Sc1 Br1 113.46(7) 3_666
C15 Sc1 Br1 141.04(7) .
C15 Sc1 C1 97.78(8) .
C15 Sc1 C12 54.80(10) .
C15 Sc1 C14 33.02(8) .
C15 Sc1 C16 32.72(10) .
C16 Sc1 Br1 114.48(8) .
C16 Sc1 Br1 139.63(6) 3_666
C16 Sc1 C1 98.08(8) .
C16 Sc1 C12 33.00(10) .
C16 Sc1 C14 54.31(8) .
C1 N1 Sc1 91.85(14) .
C1 N1 C6 121.21(19) .
C6 N1 Sc1 146.52(16) .
C1 N2 Sc1 91.98(14) .
C1 N2 C9 121.6(2) .
C9 N2 Sc1 146.29(16) .
H4A C4 H4B 108.6 .
C5 C4 H4A 110.4 .
C5 C4 H4B 110.4 .
C5 C4 C3 106.7(8) .
C3 C4 H4A 110.4 .
C3 C4 H4B 110.4 .
N1 C1 Sc1 57.20(11) .
N1 C1 N2 114.09(19) .
N1 C1 C2 122.6(2) .
N2 C1 Sc1 56.93(11) .
N2 C1 C2 123.1(2) .
C2 C1 Sc1 173.63(17) .
C1 C2 H2A 109.8 .
C1 C2 H2B 109.8 .
C1 C2 C3 109.4(2) .
H2A C2 H2B 108.2 .
C3 C2 H2A 109.8 .
C3 C2 H2B 109.8 .
C4 C5 H5A 109.5 .
C4 C5 H5B 109.5 .
C4 C5 H5C 109.5 .
H5A C5 H5B 109.5 .
H5A C5 H5C 109.5 .
H5B C5 H5C 109.5 .
C4 C3 H3AA 109.3 .
C4 C3 H3AB 109.3 .
C2 C3 C4 111.6(4) .
C2 C3 H3AA 109.3 .
C2 C3 H3AB 109.3 .
C2 C3 H3BC 110.0 .
C2 C3 H3BD 110.0 .
C2 C3 C4A 108.3(6) .
H3AA C3 H3AB 108.0 .
H3BC C3 H3BD 108.4 .
C4A C3 H3BC 110.0 .
C4A C3 H3BD 110.0 .
C3 C4A H4AA 111.7 .
C3 C4A H4AB 111.7 .
H4AA C4A H4AB 109.4 .
C5A C4A C3 100.5(15) .
C5A C4A H4AA 111.7 .
C5A C4A H4AB 111.7 .
C4A C5A H5AA 109.5 .
C4A C5A H5AB 109.5 .
C4A C5A H5AC 109.5 .
H5AA C5A H5AB 109.5 .
H5AA C5A H5AC 109.5 .
H5AB C5A H5AC 109.5 .
N1 C6 H6 108.4 .
N1 C6 C7 111.1(2) .
N1 C6 C8 110.7(2) .
C7 C6 H6 108.4 .
C8 C6 H6 108.4 .
C8 C6 C7 109.7(3) .
C6 C7 H7A 109.5 .
C6 C7 H7B 109.5 .
C6 C7 H7C 109.5 .
H7A C7 H7B 109.5 .
H7A C7 H7C 109.5 .
H7B C7 H7C 109.5 .
C6 C8 H8A 109.5 .
C6 C8 H8B 109.5 .
C6 C8 H8C 109.5 .
H8A C8 H8B 109.5 .
H8A C8 H8C 109.5 .
H8B C8 H8C 109.5 .
N2 C9 H9 108.5 .
N2 C9 C10 111.2(2) .
N2 C9 C11 110.8(2) .
C10 C9 H9 108.5 .
C10 C9 C11 109.3(3) .
C11 C9 H9 108.5 .
C9 C10 H10A 109.5 .
C9 C10 H10B 109.5 .
C9 C10 H10C 109.5 .
H10A C10 H10B 109.5 .
H10A C10 H10C 109.5 .
H10B C10 H10C 109.5 .
C9 C11 H11A 109.5 .
C9 C11 H11B 109.5 .
C9 C11 H11C 109.5 .
H11A C11 H11B 109.5 .
H11A C11 H11C 109.5 .
H11B C11 H11C 109.5 .
C13 C12 Sc1 72.75(13) .
C13 C12 C17 125.3(2) .
C16 C12 Sc1 73.29(14) .
C16 C12 C13 107.2(2) .
C16 C12 C17 127.3(2) .
C17 C12 Sc1 123.81(18) .
C12 C13 Sc1 74.08(13) .
C12 C13 C18 125.5(2) .
C14 C13 Sc1 74.00(12) .
C14 C13 C12 108.0(2) .
C14 C13 C18 126.5(2) .
C18 C13 Sc1 120.47(15) .
C13 C14 Sc1 73.00(12) .
C13 C14 C15 108.2(2) .
C13 C14 C19 125.9(2) .
C15 C14 Sc1 73.28(13) .
C15 C14 C19 125.6(2) .
C19 C14 Sc1 124.47(17) .
C14 C15 Sc1 73.70(13) .
C14 C15 C20 127.3(3) .
C16 C15 Sc1 73.81(14) .
C16 C15 C14 107.7(2) .
C16 C15 C20 124.3(3) .
C20 C15 Sc1 125.4(2) .
C12 C16 Sc1 73.71(13) .
C12 C16 C21 126.5(3) .
C15 C16 Sc1 73.47(14) .
C15 C16 C12 108.9(2) .
C15 C16 C21 124.0(3) .
C21 C16 Sc1 125.96(18) .
C12 C17 H17A 109.5 .
C12 C17 H17B 109.5 .
C12 C17 H17C 109.5 .
H17A C17 H17B 109.5 .
H17A C17 H17C 109.5 .
H17B C17 H17C 109.5 .
C13 C18 H18A 109.5 .
C13 C18 H18B 109.5 .
C13 C18 H18C 109.5 .
H18A C18 H18B 109.5 .
H18A C18 H18C 109.5 .
H18B C18 H18C 109.5 .
C14 C19 H19A 109.5 .
C14 C19 H19B 109.5 .
C14 C19 H19C 109.5 .
H19A C19 H19B 109.5 .
H19A C19 H19C 109.5 .
H19B C19 H19C 109.5 .
C15 C20 H20A 109.5 .
C15 C20 H20B 109.5 .
C15 C20 H20C 109.5 .
H20A C20 H20B 109.5 .
H20A C20 H20C 109.5 .
H20B C20 H20C 109.5 .
C16 C21 H21A 109.5 .
C16 C21 H21B 109.5 .
C16 C21 H21C 109.5 .
H21A C21 H21B 109.5 .
H21A C21 H21C 109.5 .
H21B C21 H21C 109.5 .

loop_
_geom_bond_atom_site_label_1
_geom_bond_atom_site_label_2
_geom_bond_distance
_geom_bond_site_symmetry_2
Br1 Sc1 2.7157(4) .
Br1 Sc1 2.7410(5) 3_666
Sc1 N1 2.1752(18) .
Sc1 N2 2.1688(19) .
Sc1 C1 2.586(2) .
Sc1 C12 2.502(2) .
Sc1 C13 2.485(2) .
Sc1 C14 2.497(2) .
Sc1 C15 2.492(2) .
Sc1 C16 2.496(2) .
N1 C1 1.331(3) .
N1 C6 1.471(3) .
N2 C1 1.336(3) .
N2 C9 1.471(3) .
C4 H4A 0.9700 .
C4 H4B 0.9700 .
C4 C5 1.445(14) .
C4 C3 1.590(9) .
C1 C2 1.519(3) .
C2 H2A 0.9700 .
C2 H2B 0.9700 .
C2 C3 1.542(4) .
C5 H5A 0.9600 .
C5 H5B 0.9600 .
C5 H5C 0.9600 .
C3 H3AA 0.9700 .
C3 H3AB 0.9700 .
C3 H3BC 0.9700 .
C3 H3BD 0.9700 .
C3 C4A 1.601(15) .
C4A H4AA 0.9700 .
C4A H4AB 0.9700 .
C4A C5A 1.47(3) .
C5A H5AA 0.9600 .
C5A H5AB 0.9600 .
C5A H5AC 0.9600 .
C6 H6 0.9800 .
C6 C7 1.525(4) .
C6 C8 1.520(4) .
C7 H7A 0.9600 .
C7 H7B 0.9600 .
C7 H7C 0.9600 .
C8 H8A 0.9600 .
C8 H8B 0.9600 .
C8 H8C 0.9600 .
C9 H9 0.9800 .
C9 C10 1.516(4) .
C9 C11 1.527(4) .
C10 H10A 0.9600 .
C10 H10B 0.9600 .
C10 H10C 0.9600 .
C11 H11A 0.9600 .
C11 H11B 0.9600 .
C11 H11C 0.9600 .
C12 C13 1.423(3) .
C12 C16 1.419(4) .
C12 C17 1.509(4) .
C13 C14 1.415(3) .
C13 C18 1.508(3) .
C14 C15 1.418(3) .
C14 C19 1.500(4) .
C15 C16 1.405(5) .
C15 C20 1.512(4) .
C16 C21 1.514(3) .
C17 H17A 0.9600 .
C17 H17B 0.9600 .
C17 H17C 0.9600 .
C18 H18A 0.9600 .
C18 H18B 0.9600 .
C18 H18C 0.9600 .
C19 H19A 0.9600 .
C19 H19B 0.9600 .
C19 H19C 0.9600 .
C20 H20A 0.9600 .
C20 H20B 0.9600 .
C20 H20C 0.9600 .
C21 H21A 0.9600 .
C21 H21B 0.9600 .
C21 H21C 0.9600 .

loop_
_geom_torsion_atom_site_label_1
_geom_torsion_atom_site_label_2
_geom_torsion_atom_site_label_3
_geom_torsion_atom_site_label_4
_geom_torsion
Sc1 N1 C1 N2 -2.4(2)
Sc1 N1 C1 C2 172.4(2)
Sc1 N1 C6 C7 91.5(3)
Sc1 N1 C6 C8 -30.6(4)
Sc1 N2 C1 N1 2.5(2)
Sc1 N2 C1 C2 -172.4(2)
Sc1 N2 C9 C10 -95.7(3)
Sc1 N2 C9 C11 26.2(5)
Sc1 C12 C13 C14 -66.80(15)
Sc1 C12 C13 C18 116.4(2)
Sc1 C12 C16 C15 65.58(18)
Sc1 C12 C16 C21 -123.0(3)
Sc1 C13 C14 C15 -65.33(16)
Sc1 C13 C14 C19 120.6(2)
Sc1 C14 C15 C16 -66.53(17)
Sc1 C14 C15 C20 122.5(3)
Sc1 C15 C16 C12 -65.74(17)
Sc1 C15 C16 C21 122.6(3)
N1 C1 C2 C3 -84.3(4)
N2 C1 C2 C3 90.1(4)
C1 N1 C6 C7 -78.4(3)
C1 N1 C6 C8 159.5(2)
C1 N2 C9 C10 77.9(3)
C1 N2 C9 C11 -160.3(3)
C1 C2 C3 C4 166.3(5)
C1 C2 C3 C4A -158.8(9)
C2 C3 C4A C5A -89.7(11)
C5 C4 C3 C2 69.1(7)
C6 N1 C1 Sc1 174.5(3)
C6 N1 C1 N2 172.0(2)
C6 N1 C1 C2 -13.1(4)
C9 N2 C1 Sc1 -176.4(3)
C9 N2 C1 N1 -174.0(2)
C9 N2 C1 C2 11.2(4)
C12 C13 C14 Sc1 66.86(15)
C12 C13 C14 C15 1.5(3)
C12 C13 C14 C19 -172.5(2)
C13 C12 C16 Sc1 -65.36(15)
C13 C12 C16 C15 0.2(3)
C13 C12 C16 C21 171.6(2)
C13 C14 C15 Sc1 65.14(16)
C13 C14 C15 C16 -1.4(3)
C13 C14 C15 C20 -172.4(3)
C14 C15 C16 Sc1 66.46(17)
C14 C15 C16 C12 0.7(3)
C14 C15 C16 C21 -170.9(2)
C16 C12 C13 Sc1 65.73(16)
C16 C12 C13 C14 -1.1(3)
C16 C12 C13 C18 -177.9(2)
C17 C12 C13 Sc1 -119.6(3)
C17 C12 C13 C14 173.6(2)
C17 C12 C13 C18 -3.2(4)
C17 C12 C16 Sc1 120.1(3)
C17 C12 C16 C15 -174.3(2)
C17 C12 C16 C21 -2.9(4)
C18 C13 C14 Sc1 -116.4(2)
C18 C13 C14 C15 178.3(2)
C18 C13 C14 C19 4.3(4)
C19 C14 C15 Sc1 -120.8(2)
C19 C14 C15 C16 172.7(2)
C19 C14 C15 C20 1.7(4)
C20 C15 C16 Sc1 -122.2(3)
C20 C15 C16 C12 172.1(3)
C20 C15 C16 C21 0.4(4)
